data_1100956
loop_
_publ_author_name
'Rajesh Koner'
'Hsin-Huang Lin'
'Ho-Hsiang Wei'
'Sasankasekhar Mohanta'

_publ_section_title
;

Syntheses, Structures, and Magnetic Properties of Diphenoxo-Bridged

MIILnIII Complexes Derived from N,N'-Ethylenebis(3-ethoxysalicylaldiimine)

(M = Cu or Ni; Ln = Ce-Yb): Observation of Surprisingly Strong Exchange

Interactions

;
_journal_name_full 'Inorganic Chemistry'
_journal_page_first 3524
_journal_page_last 3536
_journal_paper_doi 10.1021/ic048196h
_journal_volume 44
_journal_year 2005
_chemical_formula_sum 'C20 H22 Eu N5 Ni O13'
_chemical_formula_weight 751.10
_chemical_name_systematic
;

 ?

;
_space_group_IT_number 19
_symmetry_cell_setting orthorhombic
_symmetry_space_group_name_Hall 'P 2ac 2ab'
_symmetry_space_group_name_H-M 'P 21 21 21'
_atom_sites_solution_hydrogens geom
_atom_sites_solution_primary direct
_atom_sites_solution_secondary difmap
_audit_creation_method SHELXL-97
_cell_angle_alpha 90.00
_cell_angle_beta 90.00
_cell_angle_gamma 90.00
_cell_formula_units_Z 4
_cell_length_a 8.617(4)
_cell_length_b 21.215(3)
_cell_length_c 13.754(3)
_cell_measurement_temperature 293(2)
_cell_volume 2514.4(13)
_computing_structure_refinement 'SHELXL-97 (Sheldrick, 1997)'
_computing_structure_solution 'SHELXS-97 (Sheldrick, 1997)'
_diffrn_ambient_temperature 293(2)
_diffrn_measured_fraction_theta_full 1.000
_diffrn_measured_fraction_theta_max 1.000
_diffrn_radiation_monochromator graphite
_diffrn_radiation_source 'fine-focus sealed tube'
_diffrn_radiation_type MoK\a
_diffrn_radiation_wavelength 0.71073
_diffrn_reflns_av_R_equivalents 0.0000
_diffrn_reflns_av_sigmaI/netI 0.0277
_diffrn_reflns_limit_h_max 10
_diffrn_reflns_limit_h_min -1
_diffrn_reflns_limit_k_max 1
_diffrn_reflns_limit_k_min -25
_diffrn_reflns_limit_l_max 16
_diffrn_reflns_limit_l_min -1
_diffrn_reflns_number 2534
_diffrn_reflns_theta_full 24.99
_diffrn_reflns_theta_max 24.99
_diffrn_reflns_theta_min 1.76
_exptl_absorpt_coefficient_mu 3.298
_exptl_crystal_colour Red
_exptl_crystal_density_diffrn 1.984
_exptl_crystal_density_method 'not measured'
_exptl_crystal_F_000 1488
_exptl_crystal_size_max 52
_exptl_crystal_size_mid 34
_exptl_crystal_size_min 22
_refine_diff_density_max 0.802
_refine_diff_density_min -0.996
_refine_diff_density_rms 0.107
_refine_ls_abs_structure_details 'Flack H D (1983), Acta Cryst. A39, 876-881'
_refine_ls_abs_structure_Flack -0.02(3)
_refine_ls_extinction_method none
_refine_ls_goodness_of_fit_ref 1.139
_refine_ls_hydrogen_treatment mixed
_refine_ls_matrix_type full
_refine_ls_number_parameters 361
_refine_ls_number_reflns 2534
_refine_ls_number_restraints 0
_refine_ls_restrained_S_all 1.139
_refine_ls_R_factor_all 0.0327
_refine_ls_R_factor_gt 0.0277
_refine_ls_shift/su_max 0.000
_refine_ls_shift/su_mean 0.000
_refine_ls_structure_factor_coef Fsqd
_refine_ls_weighting_details 'calc w=1/[\s^2^(Fo^2^)+(0.0399P)^2^+2.4203P] where P=(Fo^2^+2Fc^2^)/3'
_refine_ls_weighting_scheme calc
_refine_ls_wR_factor_gt 0.0744
_refine_ls_wR_factor_ref 0.0796
_reflns_number_gt 2332
_reflns_number_total 2534
_reflns_threshold_expression >2sigma(I)
_cod_data_source_file ic048196hsi20050224_082436_11.cif
_cod_data_source_block nieu
_cod_depositor_comments
;
The following automatic conversions were performed:
'_symmetry_cell_setting' value 'Orthorhombic' changed to 'orthorhombic'
according to '/home/saulius/struct/CIF-dictionaries/cif_core.dic'
dictionary named 'cif_core.dic' version 2.4.1 from 2010-06-29.

Automatic conversion script
Id: cif_fix_enum 1527 2010-12-29 10:47:43Z saulius 
;
_cod_original_cell_volume 2514.5(12)
_cod_database_code 1100956

loop_
_symmetry_equiv_pos_as_xyz
'x, y, z'
'-x+1/2, -y, z+1/2'
'-x, y+1/2, -z+1/2'
'x+1/2, -y+1/2, -z'

loop_
_atom_site_label
_atom_site_type_symbol
_atom_site_fract_x
_atom_site_fract_y
_atom_site_fract_z
_atom_site_U_iso_or_equiv
_atom_site_adp_type
_atom_site_occupancy
_atom_site_symmetry_multiplicity
_atom_site_calc_flag
_atom_site_refinement_flags
_atom_site_disorder_assembly
_atom_site_disorder_group
Eu Eu 0.00272(4) 0.152695(13) 0.24965(2) 0.02685(12) Uani 1 1 d . . .
Ni Ni -0.31772(10) 0.06454(4) 0.19007(6) 0.02885(19) Uani 1 1 d . . .
O1 O -0.2172(5) 0.0944(2) 0.3009(3) 0.0297(10) Uani 1 1 d . . .
N1 N -0.4496(7) 0.0120(3) 0.2574(4) 0.0341(13) Uani 1 1 d . . .
O2 O -0.1707(6) 0.1131(2) 0.1256(3) 0.0328(11) Uani 1 1 d . . .
N2 N -0.4230(7) 0.0397(3) 0.0798(4) 0.0314(13) Uani 1 1 d . . .
O12 O 0.0703(7) 0.0395(3) 0.2091(4) 0.0495(15) Uani 1 1 d . . .
O13 O 0.1010(6) 0.0672(3) 0.3591(4) 0.0448(12) Uani 1 1 d . . .
N5 N 0.1081(8) 0.0244(3) 0.2948(6) 0.0460(17) Uani 1 1 d . . .
O10 O 0.0209(6) 0.2685(3) 0.2570(4) 0.0467(13) Uani 1 1 d . . .
O3 O -0.0987(6) 0.1742(2) 0.4230(3) 0.0321(11) Uani 1 1 d . . .
O4 O 0.0614(6) 0.1796(2) 0.0685(4) 0.0355(11) Uani 1 1 d . . .
N4 N -0.1215(9) 0.2808(3) 0.2410(5) 0.0433(16) Uani 1 1 d . . .
C11 C -0.2721(9) 0.0995(3) -0.0362(5) 0.0342(16) Uani 1 1 d . . .
O8 O -0.1737(10) 0.3343(3) 0.2473(5) 0.0697(19) Uani 1 1 d . . .
C15 C -0.0394(8) 0.1602(3) -0.0048(5) 0.0330(16) Uani 1 1 d . . .
O9 O -0.2051(7) 0.2343(3) 0.2200(4) 0.0532(15) Uani 1 1 d . . .
C2 C -0.2167(8) 0.1365(3) 0.4588(5) 0.0308(15) Uani 1 1 d . . .
C19 C 0.1981(9) 0.2148(3) 0.0380(6) 0.0413(18) Uani 1 1 d . . .
H19A H 0.2396 0.2377 0.0933 0.050 Uiso 1 1 calc R . .
H19B H 0.1683 0.2454 -0.0110 0.050 Uiso 1 1 calc R . .
C16 C -0.1642(8) 0.1226(3) 0.0301(4) 0.0279(14) Uani 1 1 d . . .
C10 C -0.3966(8) 0.0585(4) -0.0075(5) 0.0376(17) Uani 1 1 d . . .
H10A H -0.4635 0.0444 -0.0559 0.045 Uiso 1 1 calc R . .
C1 C -0.2789(8) 0.0940(3) 0.3904(5) 0.0291(15) Uani 1 1 d . . .
O6 O 0.2853(6) 0.1412(3) 0.2166(4) 0.0455(14) Uani 1 1 d . . .
N3 N 0.3366(7) 0.1720(3) 0.2871(5) 0.0441(16) Uani 1 1 d . . .
O7 O 0.2350(7) 0.1958(3) 0.3440(5) 0.0591(17) Uani 1 1 d . . .
O11 O 0.1478(8) -0.0292(3) 0.3155(6) 0.073(2) Uani 1 1 d . . .
C7 C -0.4732(9) 0.0120(3) 0.3504(5) 0.0370(17) Uani 1 1 d . . .
H7A H -0.5417 -0.0178 0.3753 0.044 Uiso 1 1 calc R . .
C14 C -0.0280(10) 0.1753(4) -0.1025(5) 0.0394(18) Uani 1 1 d . . .
H14A H 0.0543 0.1999 -0.1244 0.047 Uiso 1 1 calc R . .
C13 C -0.1397(10) 0.1537(4) -0.1682(5) 0.045(2) Uani 1 1 d . . .
H13A H -0.1325 0.1649 -0.2334 0.054 Uiso 1 1 calc R . .
C6 C -0.4010(9) 0.0547(4) 0.4182(5) 0.0354(17) Uani 1 1 d . . .
C3 C -0.2765(9) 0.1396(4) 0.5517(5) 0.0401(17) Uani 1 1 d . . .
H3A H -0.2376 0.1688 0.5958 0.048 Uiso 1 1 calc R . .
C9 C -0.5621(9) -0.0003(4) 0.1002(6) 0.0427(19) Uani 1 1 d . . .
H9A H -0.5795 -0.0300 0.0476 0.051 Uiso 1 1 calc R . .
H9B H -0.6540 0.0256 0.1078 0.051 Uiso 1 1 calc R . .
C5 C -0.4553(9) 0.0568(4) 0.5150(5) 0.0413(19) Uani 1 1 d . . .
H5A H -0.5326 0.0291 0.5350 0.050 Uiso 1 1 calc R . .
C8 C -0.5255(9) -0.0345(3) 0.1928(6) 0.0409(17) Uani 1 1 d . . .
H8A H -0.6198 -0.0504 0.2224 0.049 Uiso 1 1 calc R . .
H8B H -0.4566 -0.0697 0.1802 0.049 Uiso 1 1 calc R . .
C12 C -0.2599(10) 0.1161(4) -0.1376(5) 0.044(2) Uani 1 1 d . . .
H12A H -0.3330 0.1015 -0.1820 0.053 Uiso 1 1 calc R . .
C17 C -0.0285(9) 0.2208(3) 0.4880(5) 0.0389(17) Uani 1 1 d . . .
H17A H -0.1098 0.2417 0.5246 0.047 Uiso 1 1 calc R . .
H17B H 0.0244 0.2524 0.4494 0.047 Uiso 1 1 calc R . .
C20 C 0.3216(11) 0.1725(4) -0.0026(6) 0.053(2) Uani 1 1 d . . .
H20A H 0.4094 0.1974 -0.0219 0.079 Uiso 1 1 calc R . .
H20B H 0.2815 0.1504 -0.0581 0.079 Uiso 1 1 calc R . .
H20C H 0.3528 0.1427 0.0461 0.079 Uiso 1 1 calc R . .
C4 C -0.3951(9) 0.0989(4) 0.5791(5) 0.045(2) Uani 1 1 d . . .
H4A H -0.4338 0.1005 0.6422 0.054 Uiso 1 1 calc R . .
C18 C 0.0850(11) 0.1916(4) 0.5577(6) 0.051(2) Uani 1 1 d . . .
H18A H 0.1279 0.2238 0.5987 0.076 Uiso 1 1 calc R . .
H18B H 0.1669 0.1716 0.5219 0.076 Uiso 1 1 calc R . .
H18C H 0.0327 0.1609 0.5970 0.076 Uiso 1 1 calc R . .
O5 O 0.4739(7) 0.1805(4) 0.3007(7) 0.079(2) Uani 1 1 d . . .

loop_
_atom_site_aniso_label
_atom_site_aniso_U_11
_atom_site_aniso_U_22
_atom_site_aniso_U_33
_atom_site_aniso_U_23
_atom_site_aniso_U_13
_atom_site_aniso_U_12
Eu 0.02788(19) 0.03011(19) 0.02256(19) -0.00240(13) -0.0001(2) -0.00272(12)
Ni 0.0273(4) 0.0356(4) 0.0237(4) -0.0055(4) 0.0006(4) -0.0051(4)
O1 0.031(2) 0.038(2) 0.020(2) -0.0043(19) 0.002(2) -0.005(2)
N1 0.032(3) 0.034(3) 0.036(3) -0.006(3) -0.001(3) -0.002(2)
O2 0.036(3) 0.045(3) 0.017(2) -0.0008(19) 0.003(2) -0.007(2)
N2 0.026(3) 0.034(3) 0.034(3) -0.010(3) -0.003(3) 0.000(3)
O12 0.052(3) 0.051(3) 0.046(3) -0.015(3) -0.004(3) 0.000(3)
O13 0.048(3) 0.047(3) 0.040(3) 0.000(3) 0.005(2) 0.002(3)
N5 0.032(3) 0.049(4) 0.057(4) 0.004(4) 0.009(3) -0.001(3)
O10 0.049(3) 0.042(3) 0.049(3) 0.000(2) -0.002(4) -0.006(2)
O3 0.039(3) 0.035(3) 0.022(2) -0.006(2) 0.002(2) -0.004(2)
O4 0.034(3) 0.043(3) 0.030(2) 0.001(2) 0.005(2) -0.008(2)
N4 0.067(4) 0.036(3) 0.027(3) 0.004(3) 0.002(3) -0.003(3)
C11 0.036(4) 0.041(4) 0.026(3) -0.006(3) -0.001(3) 0.010(3)
O8 0.107(5) 0.039(3) 0.063(4) -0.005(3) -0.016(5) 0.018(4)
C15 0.036(4) 0.038(4) 0.025(3) -0.006(3) 0.001(3) 0.006(3)
O9 0.051(3) 0.050(3) 0.059(3) 0.003(3) -0.004(3) 0.000(3)
C2 0.027(3) 0.037(4) 0.029(3) 0.002(3) -0.004(3) 0.007(3)
C19 0.038(4) 0.046(4) 0.040(4) 0.005(3) 0.006(4) -0.012(4)
C16 0.030(3) 0.028(3) 0.026(3) 0.000(3) -0.001(3) 0.006(3)
C10 0.037(4) 0.048(5) 0.027(3) -0.013(3) -0.006(3) 0.000(4)
C1 0.030(4) 0.036(3) 0.022(3) 0.002(3) 0.002(3) 0.005(3)
O6 0.036(3) 0.060(3) 0.041(3) -0.007(3) -0.002(2) -0.005(3)
N3 0.030(3) 0.043(4) 0.059(4) 0.002(3) -0.011(3) -0.002(3)
O7 0.041(3) 0.067(4) 0.069(4) -0.029(3) -0.011(3) -0.002(3)
O11 0.076(5) 0.044(3) 0.100(5) 0.029(4) 0.041(4) 0.022(3)
C7 0.035(4) 0.033(4) 0.043(4) -0.007(3) 0.008(3) 0.000(3)
C14 0.048(5) 0.041(4) 0.029(4) 0.006(3) 0.000(3) -0.003(4)
C13 0.052(5) 0.059(5) 0.025(4) 0.001(3) 0.006(3) 0.008(4)
C6 0.032(4) 0.042(5) 0.032(3) -0.003(3) 0.003(3) 0.001(4)
C3 0.038(4) 0.057(5) 0.025(3) -0.003(3) -0.002(3) 0.005(4)
C9 0.035(4) 0.047(5) 0.045(4) -0.010(4) -0.007(3) -0.009(4)
C5 0.041(4) 0.054(5) 0.029(3) 0.007(3) 0.010(3) -0.006(4)
C8 0.036(4) 0.043(4) 0.044(4) -0.012(4) 0.004(4) -0.010(3)
C12 0.054(5) 0.053(5) 0.025(3) -0.009(3) -0.015(3) 0.016(4)
C17 0.054(5) 0.031(3) 0.032(3) -0.006(3) -0.001(4) -0.007(4)
C20 0.049(5) 0.065(5) 0.044(4) 0.011(4) 0.007(4) 0.000(5)
C4 0.043(4) 0.068(5) 0.024(4) -0.003(4) 0.013(3) -0.002(4)
C18 0.055(5) 0.070(6) 0.028(4) 0.001(4) -0.002(4) -0.015(5)
O5 0.032(3) 0.099(6) 0.108(6) -0.025(5) -0.014(4) -0.004(3)

loop_
_atom_type_symbol
_atom_type_description
_atom_type_scat_dispersion_real
_atom_type_scat_dispersion_imag
_atom_type_scat_source
C C 0.0033 0.0016 'International Tables Vol C Tables 4.2.6.8 and 6.1.1.4'
H H 0.0000 0.0000 'International Tables Vol C Tables 4.2.6.8 and 6.1.1.4'
N N 0.0061 0.0033 'International Tables Vol C Tables 4.2.6.8 and 6.1.1.4'
O O 0.0106 0.0060 'International Tables Vol C Tables 4.2.6.8 and 6.1.1.4'
Ni Ni 0.3393 1.1124 'International Tables Vol C Tables 4.2.6.8 and 6.1.1.4'
Eu Eu -0.1578 3.6682 'International Tables Vol C Tables 4.2.6.8 and 6.1.1.4'

loop_
_geom_angle_atom_site_label_1
_geom_angle_atom_site_label_2
_geom_angle_atom_site_label_3
_geom_angle
_geom_angle_site_symmetry_1
_geom_angle_site_symmetry_3
_geom_angle_publ_flag
O1 Eu O2 62.26(15) . . ?
O1 Eu O10 123.99(16) . . ?
O2 Eu O10 114.49(18) . . ?
O1 Eu O6 141.77(17) . . ?
O2 Eu O6 116.22(17) . . ?
O10 Eu O6 92.44(19) . . ?
O1 Eu O13 73.36(17) . . ?
O2 Eu O13 112.42(16) . . ?
O10 Eu O13 132.53(19) . . ?
O6 Eu O13 73.04(18) . . ?
O1 Eu O9 80.70(18) . . ?
O2 Eu O9 71.69(18) . . ?
O10 Eu O9 50.81(19) . . ?
O6 Eu O9 137.04(19) . . ?
O13 Eu O9 146.46(18) . . ?
O1 Eu O12 75.80(18) . . ?
O2 Eu O12 69.97(18) . . ?
O10 Eu O12 159.98(19) . . ?
O6 Eu O12 69.04(19) . . ?
O13 Eu O12 50.82(18) . . ?
O9 Eu O12 141.05(19) . . ?
O1 Eu O7 131.45(19) . . ?
O2 Eu O7 165.20(18) . . ?
O10 Eu O7 64.7(2) . . ?
O6 Eu O7 50.32(18) . . ?
O13 Eu O7 71.9(2) . . ?
O9 Eu O7 113.11(19) . . ?
O12 Eu O7 105.7(2) . . ?
O1 Eu O3 63.04(15) . . ?
O2 Eu O3 120.26(15) . . ?
O10 Eu O3 78.88(17) . . ?
O6 Eu O3 121.17(16) . . ?
O13 Eu O3 71.79(16) . . ?
O9 Eu O3 77.71(18) . . ?
O12 Eu O3 116.70(18) . . ?
O7 Eu O3 74.48(18) . . ?
O1 Eu O4 123.64(15) . . ?
O2 Eu O4 61.42(15) . . ?
O10 Eu O4 78.95(17) . . ?
O6 Eu O4 69.93(17) . . ?
O13 Eu O4 131.90(17) . . ?
O9 Eu O4 80.40(18) . . ?
O12 Eu O4 87.27(18) . . ?
O7 Eu O4 104.80(19) . . ?
O3 Eu O4 155.58(18) . . ?
O1 Eu N4 101.81(18) . . ?
O2 Eu N4 93.91(18) . . ?
O10 Eu N4 25.56(18) . . ?
O6 Eu N4 116.19(19) . . ?
O13 Eu N4 145.23(17) . . ?
O9 Eu N4 25.33(18) . . ?
O12 Eu N4 163.05(18) . . ?
O7 Eu N4 88.5(2) . . ?
O3 Eu N4 75.46(17) . . ?
O4 Eu N4 80.12(17) . . ?
O1 Eu N5 72.58(17) . . ?
O2 Eu N5 91.05(19) . . ?
O10 Eu N5 153.6(2) . . ?
O6 Eu N5 69.24(18) . . ?
O13 Eu N5 25.42(19) . . ?
O9 Eu N5 152.80(19) . . ?
O12 Eu N5 25.40(19) . . ?
O7 Eu N5 89.0(2) . . ?
O3 Eu N5 94.21(19) . . ?
O4 Eu N5 110.21(18) . . ?
N4 Eu N5 169.67(19) . . ?
N1 Ni N2 86.4(3) . . ?
N1 Ni O2 175.1(3) . . ?
N2 Ni O2 95.8(2) . . ?
N1 Ni O1 94.6(2) . . ?
N2 Ni O1 176.5(2) . . ?
O2 Ni O1 83.4(2) . . ?
N1 Ni Eu 134.89(19) . . ?
N2 Ni Eu 138.37(19) . . ?
O2 Ni Eu 42.58(14) . . ?
O1 Ni Eu 41.09(14) . . ?
C1 O1 Ni 124.4(4) . . ?
C1 O1 Eu 126.4(4) . . ?
Ni O1 Eu 107.8(2) . . ?
C7 N1 C8 121.6(6) . . ?
C7 N1 Ni 126.4(6) . . ?
C8 N1 Ni 111.9(5) . . ?
C16 O2 Ni 125.8(5) . . ?
C16 O2 Eu 128.1(4) . . ?
Ni O2 Eu 106.11(18) . . ?
C10 N2 C9 119.5(6) . . ?
C10 N2 Ni 126.3(5) . . ?
C9 N2 Ni 113.8(4) . . ?
N5 O12 Eu 95.4(5) . . ?
N5 O13 Eu 96.6(4) . . ?
O11 N5 O12 121.6(8) . . ?
O11 N5 O13 121.2(8) . . ?
O12 N5 O13 117.2(7) . . ?
O11 N5 Eu 177.9(5) . . ?
O12 N5 Eu 59.3(4) . . ?
O13 N5 Eu 58.0(4) . . ?
N4 O10 Eu 97.8(4) . . ?
C2 O3 C17 118.5(5) . . ?
C2 O3 Eu 118.3(4) . . ?
C17 O3 Eu 123.0(4) . . ?
C15 O4 C19 116.6(5) . . ?
C15 O4 Eu 120.4(4) . . ?
C19 O4 Eu 123.0(4) . . ?
O8 N4 O9 122.3(8) . . ?
O8 N4 O10 122.1(7) . . ?
O9 N4 O10 115.6(6) . . ?
O8 N4 Eu 173.6(5) . . ?
O9 N4 Eu 59.2(4) . . ?
O10 N4 Eu 56.6(3) . . ?
C16 C11 C10 122.2(6) . . ?
C16 C11 C12 119.9(7) . . ?
C10 C11 C12 117.9(7) . . ?
C14 C15 O4 126.1(7) . . ?
C14 C15 C16 120.7(7) . . ?
O4 C15 C16 113.1(6) . . ?
N4 O9 Eu 95.4(5) . . ?
C3 C2 O3 125.2(7) . . ?
C3 C2 C1 120.4(7) . . ?
O3 C2 C1 114.4(6) . . ?
O4 C19 C20 111.9(6) . . ?
O2 C16 C11 124.4(6) . . ?
O2 C16 C15 116.8(6) . . ?
C11 C16 C15 118.8(6) . . ?
N2 C10 C11 125.2(6) . . ?
O1 C1 C6 123.6(6) . . ?
O1 C1 C2 117.2(6) . . ?
C6 C1 C2 119.1(6) . . ?
N3 O6 Eu 98.8(4) . . ?
O5 N3 O6 122.9(8) . . ?
O5 N3 O7 121.0(8) . . ?
O6 N3 O7 116.1(6) . . ?
O5 N3 Eu 178.7(7) . . ?
O6 N3 Eu 56.5(4) . . ?
O7 N3 Eu 59.6(4) . . ?
N3 O7 Eu 94.8(4) . . ?
N1 C7 C6 124.8(7) . . ?
C15 C14 C13 120.2(7) . . ?
C12 C13 C14 120.8(7) . . ?
C1 C6 C5 119.3(7) . . ?
C1 C6 C7 121.6(6) . . ?
C5 C6 C7 119.1(7) . . ?
C2 C3 C4 119.8(7) . . ?
N2 C9 C8 105.4(6) . . ?
C4 C5 C6 120.4(7) . . ?
N1 C8 C9 106.4(6) . . ?
C13 C12 C11 119.5(7) . . ?
O3 C17 C18 112.4(6) . . ?
C5 C4 C3 120.9(7) . . ?

loop_
_geom_bond_atom_site_label_1
_geom_bond_atom_site_label_2
_geom_bond_distance
_geom_bond_site_symmetry_2
_geom_bond_publ_flag
Eu O1 2.371(4) . ?
Eu O2 2.419(5) . ?
Eu O10 2.465(5) . ?
Eu O6 2.489(5) . ?
Eu O13 2.505(6) . ?
Eu O9 2.524(6) . ?
Eu O12 2.533(6) . ?
Eu O7 2.555(6) . ?
Eu O3 2.580(5) . ?
Eu O4 2.606(5) . ?
Eu N4 2.924(6) . ?
Eu N5 2.935(7) . ?
Ni N1 1.842(6) . ?
Ni N2 1.844(6) . ?
Ni O2 1.858(5) . ?
Ni O1 1.865(5) . ?
O1 C1 1.341(8) . ?
N1 C7 1.295(9) . ?
N1 C8 1.480(9) . ?
O2 C16 1.331(7) . ?
N2 C10 1.286(9) . ?
N2 C9 1.495(10) . ?
O12 N5 1.264(9) . ?
O13 N5 1.268(9) . ?
N5 O11 1.221(9) . ?
O10 N4 1.273(8) . ?
O3 C2 1.385(8) . ?
O3 C17 1.462(8) . ?
O4 C15 1.393(9) . ?
O4 C19 1.457(8) . ?
N4 O8 1.224(8) . ?
N4 O9 1.257(8) . ?
C11 C16 1.392(10) . ?
C11 C10 1.437(11) . ?
C11 C12 1.443(10) . ?
C15 C14 1.385(10) . ?
C15 C16 1.421(10) . ?
C2 C3 1.380(10) . ?
C2 C1 1.408(10) . ?
C19 C20 1.500(11) . ?
C1 C6 1.395(10) . ?
O6 N3 1.249(9) . ?
N3 O5 1.211(9) . ?
N3 O7 1.279(9) . ?
C7 C6 1.442(10) . ?
C14 C13 1.398(11) . ?
C13 C12 1.373(11) . ?
C6 C5 1.412(10) . ?
C3 C4 1.390(11) . ?
C9 C8 1.499(11) . ?
C5 C4 1.359(11) . ?
C17 C18 1.502(11) . ?
